data_1573649
_journal_paper_doi 10.1039/D4DT03036B
_chemical_formula_moiety 'C15 H22 Au O P'
_chemical_formula_sum 'C15 H22 Au O P'
_chemical_formula_weight 446.26
_space_group_crystal_system orthorhombic
_space_group_IT_number 29
_space_group_name_Hall 'P -2a -2ab'
_space_group_name_H-M_alt 'P b 21 a'
_atom_sites_solution_hydrogens geom
_audit_creation_date 2024-03-11
_audit_creation_method
;
Olex2 1.5
(compiled 2023.08.24 svn.re1ec1418 for OlexSys, GUI svn.r6817)
;
_audit_update_record
;
2024-07-24 deposited with the CCDC.	2025-01-09 downloaded from the CCDC.
;
_cell_angle_alpha 90
_cell_angle_beta 90
_cell_angle_gamma 90
_cell_formula_units_Z 8
_cell_length_a 17.1700(18)
_cell_length_b 9.9744(5)
_cell_length_c 17.6072(15)
_cell_measurement_reflns_used 7718
_cell_measurement_temperature 295.8(2)
_cell_measurement_theta_max 21.2490
_cell_measurement_theta_min 2.0500
_cell_volume 3015.4(4)
_computing_cell_refinement 'CrysAlisPro 1.171.42.49 (Rigaku OD, 2022)'
_computing_data_collection 'CrysAlisPro 1.171.42.49 (Rigaku OD, 2022)'
_computing_data_reduction 'CrysAlisPro 1.171.42.49 (Rigaku OD, 2022)'
_computing_molecular_graphics 'Olex2 1.5 (Dolomanov et al., 2009)'
_computing_publication_material 'Olex2 1.5 (Dolomanov et al., 2009)'
_computing_structure_refinement 'SHELXL 2018/3 (Sheldrick, 2015)'
_diffrn_ambient_environment 'Diamond Anvil Cell filled with silicone oil'
_diffrn_ambient_pressure 570000
_diffrn_ambient_temperature 295.8(2)
_diffrn_crystal_treatment 'pressurized rapidly in silicone oil as a hydrostatic medium'
_diffrn_detector 'CCD plate'
_diffrn_detector_area_resol_mean 16.0128
_diffrn_detector_type Eos
_diffrn_measured_fraction_theta_full 0.906
_diffrn_measured_fraction_theta_max 0.847
_diffrn_measurement_details
;
List of Runs (angles in degrees, time in seconds):

  # Type    Start    End  Width  t~exp~   \w     \q     \k     \f   Frames
#--------------------------------------------------------------------------
  1  \w    -84.00   5.00   1.00   80.00    --  -25.00 114.00 -45.00   89
  2  \w    -24.00  29.00   1.00   80.00    --  -25.00 -39.00-167.00   53
  3  \w    -21.00  10.00   1.00   80.00    --  -25.00  67.00 -23.00   31
  4  \w    -10.00  21.00   1.00   80.00    --  -25.00 -97.00-143.00   31
  5  \w     15.00  43.00   1.00   80.00    --  -25.00 -26.00   8.00   28
  6  \w    -96.00 -15.00   1.00   80.00    --  -25.00 135.00 123.00   81
  7  \w    -55.00  24.00   1.00   80.00    --  -25.00  53.00 162.00   79
  8  \w    -29.00  27.00   1.00   80.00    --   25.08  39.00 167.00   56
  9  \w    -20.00  57.00   1.00   80.00    --   25.08 -67.00  23.00   77
 10  \w    -12.00   6.00   1.00   80.00    --   25.08  97.00 143.00   18
 11  \w    -28.00  51.00   1.00   80.00    --   25.08 -39.00-167.00   79
 12  \w    -54.00  38.00   1.00   80.00    --   25.08  26.00  -8.00   92
 13  \w    -16.00   4.00   1.00   80.00    --   25.08  97.00 -35.00   20
;
_diffrn_measurement_device 'four-circle diffractometer'
_diffrn_measurement_device_type 'SuperNova, Single source at offset/far, Eos'
_diffrn_measurement_method '\w scans'
_diffrn_measurement_specimen_support 'Diamond Anvil Cell, effective opening angle 52 deg.'
_diffrn_orient_matrix_type 'CrysAlisPro convention (1999,Acta A55,543-557)'
_diffrn_orient_matrix_UB_11 0.0259762790
_diffrn_orient_matrix_UB_12 0.0191461404
_diffrn_orient_matrix_UB_13 -0.0032118536
_diffrn_orient_matrix_UB_21 -0.0144909188
_diffrn_orient_matrix_UB_22 0.0163552461
_diffrn_orient_matrix_UB_23 -0.0410752654
_diffrn_orient_matrix_UB_31 -0.0134282048
_diffrn_orient_matrix_UB_32 0.0193172718
_diffrn_orient_matrix_UB_33 0.0380028220
_diffrn_radiation_monochromator mirror
_diffrn_radiation_probe x-ray
_diffrn_radiation_type 'Ag K\a'
_diffrn_radiation_wavelength 0.56087
_diffrn_reflns_av_R_equivalents 0.1107
_diffrn_reflns_av_unetI/netI 0.0869
_diffrn_reflns_Laue_measured_fraction_full 0.906
_diffrn_reflns_Laue_measured_fraction_max 0.847
_diffrn_reflns_limit_h_max 22
_diffrn_reflns_limit_h_min -22
_diffrn_reflns_limit_k_max 12
_diffrn_reflns_limit_k_min -13
_diffrn_reflns_limit_l_max 20
_diffrn_reflns_limit_l_min -20
_diffrn_reflns_number 31068
_diffrn_reflns_point_group_measured_fraction_full 0.907
_diffrn_reflns_point_group_measured_fraction_max 0.843
_diffrn_reflns_theta_full 19.665
_diffrn_reflns_theta_max 21.893
_diffrn_reflns_theta_min 1.872
_diffrn_source 'micro-focus sealed X-ray tube'
_diffrn_source_type 'SuperNova (Ag) X-ray Source'
_exptl_absorpt_coefficient_mu 5.325
_exptl_absorpt_correction_T_max 0.62791
_exptl_absorpt_correction_T_min 0.62006
_exptl_absorpt_correction_type sphere
_exptl_absorpt_process_details
;
CrysAlisPro 1.171.42.49 (Rigaku Oxford Diffraction, 2022)
Spherical absorption correction
using equivalent radius and absorption coefficient.
Empirical absorption correction using spherical harmonics,
implemented in SCALE3 ABSPACK scaling algorithm.
;
_exptl_crystal_colour 'clear light violet'
_exptl_crystal_colour_lustre clear
_exptl_crystal_colour_modifier light
_exptl_crystal_colour_primary violet
_exptl_crystal_density_diffrn 1.966
_exptl_crystal_description needle
_exptl_crystal_F_000 1712
_exptl_crystal_preparation 'Mounted in a Diamond-Anvil Cell using silicone oil as pressure medium.,Luminescent'
_exptl_crystal_pressure_history 'Pressurized to 0.57 GPa and left to stabilize over ? hours.'
_exptl_crystal_recrystallization_method 'Re-crystallisation from solvent: n-pentane/dichloromethane'
_exptl_crystal_size_max 0.18
_exptl_crystal_size_mid 0.13
_exptl_crystal_size_min 0.09
_exptl_crystal_size_rad 0.400
_refine_diff_density_max 1.516
_refine_diff_density_min -1.701
_refine_diff_density_rms 0.215
_refine_ls_abs_structure_details
;
 Refined as an inversion twin.
;
_refine_ls_abs_structure_Flack 0.52(4)
_refine_ls_extinction_method none
_refine_ls_goodness_of_fit_ref 1.004
_refine_ls_hydrogen_treatment constr
_refine_ls_matrix_type full
_refine_ls_number_parameters 334
_refine_ls_number_reflns 6258
_refine_ls_number_restraints 1
_refine_ls_restrained_S_all 1.004
_refine_ls_R_factor_all 0.0821
_refine_ls_R_factor_gt 0.0476
_refine_ls_shift/su_max 0.001
_refine_ls_shift/su_mean 0.000
_refine_ls_structure_factor_coef Fsqd
_refine_ls_weighting_details 'w=1/[\s^2^(Fo^2^)+(0.0217P)^2^] where P=(Fo^2^+2Fc^2^)/3'
_refine_ls_weighting_scheme calc
_refine_ls_wR_factor_gt 0.0779
_refine_ls_wR_factor_ref 0.0910
_reflns_Friedel_coverage 0.881
_reflns_Friedel_fraction_full 0.908
_reflns_Friedel_fraction_max 0.838
_reflns_number_gt 4311
_reflns_number_total 6258
_reflns_threshold_expression 'I > 2\s(I)'
_cod_data_source_file d4dt03036b2.cif
_cod_data_source_block appr2_0p57GPa
_cod_database_code 1573649
_shelx_shelxl_version_number 2018/3
_chemical_oxdiff_formula 'C15 H22 O P Au'
_shelx_space_group_comment
;
The symmetry employed for this shelxl refinement is uniquely defined
by the following loop, which should always be used as a source of
symmetry information in preference to the above space-group names.
They are only intended as comments.
;
_diffrn_orient_matrix_axis[1] matrixX
_diffrn_orient_matrix_axis[2] matrixY
_diffrn_orient_matrix_axis[3] matrixZ
_olex2_refinement_description
;
1. Twinned data refinement
 Scales: 0.48(4)
 0.52(4)
2. Fixed Uiso
 At 1.2 times of:
  All C(H) groups, All C(H,H) groups
 At 1.5 times of:
  All C(H,H,H) groups
3.a Secondary CH2 refined with riding coordinates:
 C10(H10a,H10b), C30(H30a,H30b), C32(H32a,H32b), C12(H12a,H12b), C14(H14a,
 H14b), C34(H34a,H34b)
3.b Aromatic/amide H refined with riding coordinates:
 C27(H27), C24(H24), C28(H28), C25(H25), C7(H7), C8(H8), C4(H4), C5(H5)
3.c Idealised Me refined as rotating group:
 C11(H11a,H11b,H11c), C31(H31a,H31b,H31c), C9(H9a,H9b,H9c), C35(H35a,H35b,
 H35c), C33(H33a,H33b,H33c), C15(H15a,H15b,H15c), C13(H13a,H13b,H13c), C29(H29a,
 H29b,H29c)
;
_olex2_submission_special_instructions 'No special instructions were received'
_oxdiff_exptl_absorpt_empirical_details
;
Empirical correction (ABSPACK) includes:
- Absorption correction using spherical harmonics
- Frame scaling
;
_oxdiff_exptl_absorpt_empirical_full_max 7.868
_oxdiff_exptl_absorpt_empirical_full_min 0.524

loop_
_space_group_symop_operation_xyz
'x, y, z'
'x+1/2, y, -z'
'-x+1/2, y+1/2, z'
'-x, y+1/2, -z'

loop_
_atom_site_label
_atom_site_type_symbol
_atom_site_fract_x
_atom_site_fract_y
_atom_site_fract_z
_atom_site_U_iso_or_equiv
_atom_site_adp_type
_atom_site_occupancy
_atom_site_site_symmetry_order
_atom_site_calc_flag
_atom_site_refinement_flags_posn
_atom_site_refinement_flags_adp
_atom_site_refinement_flags_occupancy
_atom_site_disorder_assembly
_atom_site_disorder_group
Au2 Au 0.63232(3) -0.00225(4) 0.42295(6) 0.0350(2) Uani 1 1 d . . . . .
Au1 Au 0.37565(3) 0.70049(5) 0.07598(6) 0.0351(2) Uani 1 1 d . . . . .
P1 P 0.3761(2) 0.8933(11) 0.0037(4) 0.032(2) Uani 1 1 d . . . . .
P2 P 0.6270(2) -0.1909(11) 0.4975(4) 0.027(2) Uani 1 1 d . . . . .
C23 C 0.6345(9) 0.413(3) 0.3036(17) 0.037(7) Uani 1 1 d . . . . .
C21 C 0.6333(9) 0.173(3) 0.3682(16) 0.038(8) Uani 1 1 d . . . . .
C26 C 0.6367(10) 0.670(2) 0.2349(15) 0.037(6) Uani 1 1 d . . . . .
C22 C 0.6342(9) 0.282(3) 0.3369(15) 0.030(6) Uani 1 1 d . . . . .
O2 O 0.6435(8) 0.7906(16) 0.1985(10) 0.057(5) Uani 1 1 d . . . . .
C1 C 0.3751(10) 0.522(4) 0.1329(16) 0.043(8) Uani 1 1 d . . . . .
C2 C 0.3774(10) 0.413(3) 0.1563(17) 0.042(7) Uani 1 1 d . . . . .
C27 C 0.5692(10) 0.6159(18) 0.2636(12) 0.039(5) Uani 1 1 d . . . . .
H27 H 0.522960 0.664071 0.260641 0.047 Uiso 1 1 calc R U . . .
C24 C 0.7024(9) 0.4701(15) 0.2745(11) 0.035(5) Uani 1 1 d . . . . .
H24 H 0.748375 0.420955 0.276554 0.042 Uiso 1 1 calc R U . . .
C28 C 0.5696(9) 0.4890(18) 0.2974(10) 0.038(5) Uani 1 1 d . . . . .
H28 H 0.522977 0.455493 0.316454 0.046 Uiso 1 1 calc R U . . .
C25 C 0.7043(10) 0.5950(16) 0.2431(12) 0.041(6) Uani 1 1 d . . . . .
H25 H 0.751608 0.630486 0.227020 0.049 Uiso 1 1 calc R U . . .
C7 C 0.4485(11) 0.111(2) 0.2675(14) 0.047(6) Uani 1 1 d . . . . .
H7 H 0.492775 0.084436 0.293989 0.057 Uiso 1 1 calc R U . . .
C8 C 0.4438(10) 0.2384(18) 0.2337(13) 0.043(6) Uani 1 1 d . . . . .
H8 H 0.484858 0.298139 0.239925 0.052 Uiso 1 1 calc R U . . .
C3 C 0.3793(10) 0.278(3) 0.1911(16) 0.034(6) Uani 1 1 d . . . . .
C10 C 0.4043(10) 0.8618(13) -0.0978(10) 0.034(4) Uani 1 1 d . . . . .
H10A H 0.381326 0.931081 -0.129314 0.041 Uiso 1 1 calc R U . . .
H10B H 0.460414 0.869246 -0.102278 0.041 Uiso 1 1 calc R U . . .
C11 C 0.3792(9) 0.7251(19) -0.1284(16) 0.052(7) Uani 1 1 d . . . . .
H11A H 0.398036 0.714401 -0.179341 0.078 Uiso 1 1 calc R U . . .
H11B H 0.323383 0.719339 -0.128157 0.078 Uiso 1 1 calc R U . . .
H11C H 0.400403 0.655619 -0.096799 0.078 Uiso 1 1 calc R U . . .
C31 C 0.6586(10) -0.0337(19) 0.6272(13) 0.045(5) Uani 1 1 d . . . . .
H31A H 0.668449 0.036875 0.591376 0.068 Uiso 1 1 calc R U . . .
H31B H 0.691583 -0.022254 0.670726 0.068 Uiso 1 1 calc R U . . .
H31C H 0.605050 -0.030744 0.642735 0.068 Uiso 1 1 calc R U . . .
C30 C 0.6758(10) -0.1697(14) 0.5899(10) 0.037(5) Uani 1 1 d . . . . .
H30A H 0.659062 -0.240677 0.623819 0.045 Uiso 1 1 calc R U . . .
H30B H 0.731576 -0.178493 0.582819 0.045 Uiso 1 1 calc R U . . .
O1 O 0.4003(10) -0.0948(19) 0.2972(11) 0.066(5) Uani 1 1 d . . . . .
C4 C 0.3214(9) 0.1888(17) 0.1853(11) 0.039(4) Uani 1 1 d . . . . .
H4 H 0.277657 0.210231 0.156566 0.046 Uiso 1 1 calc R U . . .
C32 C 0.6694(9) -0.3409(14) 0.4553(12) 0.045(5) Uani 1 1 d . . . . .
H32A H 0.646122 -0.355026 0.405801 0.055 Uiso 1 1 calc R U . . .
H32B H 0.724698 -0.325894 0.447784 0.055 Uiso 1 1 calc R U . . .
C12 C 0.2852(8) 0.9784(18) -0.0013(12) 0.050(6) Uani 1 1 d . . . . .
H12A H 0.270833 1.008252 0.049268 0.060 Uiso 1 1 calc R U . . .
H12B H 0.291003 1.057254 -0.032967 0.060 Uiso 1 1 calc R U . . .
C14 C 0.4417(9) 1.0202(14) 0.0354(11) 0.039(4) Uani 1 1 d . . . . .
H14A H 0.431538 1.037915 0.088619 0.046 Uiso 1 1 calc R U . . .
H14B H 0.494428 0.986213 0.031340 0.046 Uiso 1 1 calc R U . . .
C9 C 0.3486(11) -0.1985(18) 0.2849(13) 0.064(7) Uani 1 1 d . . . . .
H9A H 0.343435 -0.213863 0.231320 0.095 Uiso 1 1 calc R U . . .
H9B H 0.298752 -0.175333 0.305833 0.095 Uiso 1 1 calc R U . . .
H9C H 0.367652 -0.278307 0.309017 0.095 Uiso 1 1 calc R U . . .
C35 C 0.4798(9) -0.2560(17) 0.4526(12) 0.050(6) Uani 1 1 d . . . . .
H35A H 0.480884 -0.178450 0.420280 0.074 Uiso 1 1 calc R U . . .
H35B H 0.427172 -0.273760 0.467911 0.074 Uiso 1 1 calc R U . . .
H35C H 0.499908 -0.331909 0.425352 0.074 Uiso 1 1 calc R U . . .
C34 C 0.5308(9) -0.2299(17) 0.5239(12) 0.043(5) Uani 1 1 d . . . . .
H34A H 0.530746 -0.309025 0.555990 0.052 Uiso 1 1 calc R U . . .
H34B H 0.508936 -0.156224 0.552886 0.052 Uiso 1 1 calc R U . . .
C6 C 0.3885(12) 0.030(2) 0.2606(15) 0.042(7) Uani 1 1 d . . . . .
C5 C 0.3252(11) 0.0626(17) 0.2218(14) 0.045(6) Uani 1 1 d . . . . .
H5 H 0.283564 0.003276 0.218563 0.054 Uiso 1 1 calc R U . . .
C33 C 0.6588(12) -0.4676(17) 0.5025(14) 0.064(7) Uani 1 1 d . . . . .
H33A H 0.681682 -0.542282 0.476274 0.097 Uiso 1 1 calc R U . . .
H33B H 0.604254 -0.483994 0.509979 0.097 Uiso 1 1 calc R U . . .
H33C H 0.683788 -0.456422 0.550821 0.097 Uiso 1 1 calc R U . . .
C15 C 0.4366(11) 1.1537(14) -0.0087(13) 0.058(7) Uani 1 1 d . . . . .
H15A H 0.449591 1.138651 -0.060982 0.086 Uiso 1 1 calc R U . . .
H15B H 0.472360 1.217118 0.012900 0.086 Uiso 1 1 calc R U . . .
H15C H 0.384535 1.188508 -0.005260 0.086 Uiso 1 1 calc R U . . .
C13 C 0.2207(9) 0.8930(16) -0.0326(12) 0.058(6) Uani 1 1 d . . . . .
H13A H 0.227016 0.884003 -0.086544 0.087 Uiso 1 1 calc R U . . .
H13B H 0.171429 0.934551 -0.021976 0.087 Uiso 1 1 calc R U . . .
H13C H 0.222371 0.806031 -0.009370 0.087 Uiso 1 1 calc R U . . .
C29 C 0.5783(11) 0.8754(18) 0.1998(14) 0.071(7) Uani 1 1 d . . . . .
H29A H 0.538043 0.838408 0.168219 0.107 Uiso 1 1 calc R U . . .
H29B H 0.592668 0.962312 0.180987 0.107 Uiso 1 1 calc R U . . .
H29C H 0.559505 0.883502 0.250904 0.107 Uiso 1 1 calc R U . . .

loop_
_atom_site_aniso_label
_atom_site_aniso_U_11
_atom_site_aniso_U_22
_atom_site_aniso_U_33
_atom_site_aniso_U_23
_atom_site_aniso_U_13
_atom_site_aniso_U_12
Au2 0.0351(4) 0.0303(4) 0.0395(7) 0.0049(7) -0.0001(3) -0.0009(3)
Au1 0.0347(4) 0.0324(4) 0.0383(7) 0.0066(7) 0.0019(3) 0.0010(3)
P1 0.023(4) 0.025(4) 0.047(6) 0.003(3) 0.000(2) 0.0015(15)
P2 0.034(4) 0.029(4) 0.020(6) 0.000(3) 0.0017(19) 0.0005(16)
C23 0.035(12) 0.023(10) 0.05(2) 0.003(12) 0.000(9) 0.003(8)
C21 0.034(13) 0.034(15) 0.05(2) 0.006(15) 0.003(8) 0.001(7)
C26 0.032(11) 0.026(11) 0.05(2) 0.006(11) 0.005(8) -0.004(7)
C22 0.033(11) 0.039(14) 0.018(16) 0.003(12) 0.007(7) 0.002(7)
O2 0.079(11) 0.030(7) 0.061(14) 0.028(8) 0.015(9) -0.001(7)
C1 0.053(15) 0.05(2) 0.02(2) 0.016(16) -0.002(7) 0.002(9)
C2 0.035(12) 0.034(14) 0.06(2) 0.003(14) 0.006(9) 0.013(8)
C27 0.031(11) 0.047(10) 0.040(17) 0.016(10) 0.009(8) 0.008(8)
C24 0.036(10) 0.037(10) 0.033(15) -0.002(9) 0.006(7) -0.002(7)
C28 0.028(9) 0.042(9) 0.044(16) 0.011(11) -0.004(7) -0.026(8)
C25 0.036(12) 0.037(10) 0.049(19) 0.017(10) 0.007(8) -0.006(8)
C7 0.029(12) 0.057(12) 0.055(19) -0.009(12) -0.009(9) 0.005(9)
C8 0.029(11) 0.053(11) 0.048(18) -0.004(10) -0.003(8) -0.003(7)
C3 0.030(12) 0.037(13) 0.034(19) 0.002(12) 0.001(8) 0.011(8)
C10 0.050(12) 0.034(8) 0.020(15) 0.007(7) -0.005(7) 0.006(7)
C11 0.042(12) 0.035(10) 0.08(2) -0.021(11) 0.016(10) -0.012(7)
C31 0.055(13) 0.060(13) 0.021(16) -0.013(10) 0.002(9) -0.005(10)
C30 0.047(12) 0.032(7) 0.032(16) -0.004(8) -0.005(8) 0.004(7)
O1 0.085(13) 0.056(9) 0.057(15) 0.020(10) -0.009(10) -0.015(10)
C4 0.029(10) 0.049(10) 0.038(15) 0.005(10) -0.014(7) -0.006(8)
C32 0.028(10) 0.042(9) 0.066(19) -0.024(9) 0.003(8) -0.002(7)
C12 0.018(9) 0.049(10) 0.08(2) 0.003(10) 0.003(8) 0.008(8)
C14 0.037(11) 0.048(10) 0.030(15) -0.006(9) 0.003(7) -0.008(7)
C9 0.077(16) 0.041(10) 0.07(2) 0.018(12) 0.021(12) -0.001(10)
C35 0.018(10) 0.064(10) 0.07(2) -0.006(10) -0.006(8) -0.005(7)
C34 0.042(12) 0.053(10) 0.034(17) -0.003(10) 0.005(8) -0.009(8)
C6 0.046(13) 0.041(14) 0.04(2) 0.014(11) 0.010(10) 0.008(9)
C5 0.031(12) 0.045(11) 0.06(2) 0.006(11) -0.009(9) -0.020(8)
C33 0.093(18) 0.038(11) 0.06(2) 0.006(10) -0.010(12) 0.019(10)
C15 0.048(14) 0.031(10) 0.09(2) 0.001(10) -0.013(10) -0.010(8)
C13 0.025(11) 0.063(11) 0.09(2) -0.020(12) -0.016(9) 0.004(8)
C29 0.063(16) 0.052(11) 0.10(2) 0.025(13) 0.013(12) 0.014(11)

loop_
_atom_type_symbol
_atom_type_description
_atom_type_scat_dispersion_real
_atom_type_scat_dispersion_imag
_atom_type_scat_source
C C 0.0013 0.0009 'International Tables Vol C Tables 4.2.6.8 and 6.1.1.4'
H H 0.0000 0.0000 'International Tables Vol C Tables 4.2.6.8 and 6.1.1.4'
O O 0.0058 0.0036 'International Tables Vol C Tables 4.2.6.8 and 6.1.1.4'
P P 0.0671 0.0586 'International Tables Vol C Tables 4.2.6.8 and 6.1.1.4'
Au Au -0.6570 6.0260 'International Tables Vol C Tables 4.2.6.8 and 6.1.1.4'

loop_
_axis.id
_axis.type
_axis.equipment
_axis.parity
_axis.depends_on
_axis.zero
_axis.vector[1]
_axis.vector[2]
_axis.vector[3]
source . source . . . 0.99999993 0.00000000 0.00037559
omega rotation goniometer -1 . 0.36226000 0.00000000 0.00000000 1.00000000
kappa rotation goniometer -1 omega -0.01457000 -0.76608180 0.00000000 0.64274309
phi rotation goniometer -1 kappa . 0.00014120 0.00000000 0.99999999
theta rotation goniometer -1 . 0.42200000 0.00000000 0.00000000 1.00000000
matrixX general general . phi . 1.00000000 0.00000000 0.00000000
matrixY general general . phi . 0.00000000 1.00000000 0.00000000
matrixZ general general . phi . 0.00000000 0.00000000 1.00000000
dacX translation general . phi . 0.00000000 1.00000000 0.00000000
dacY translation general . phi . -1.00000000 0.00000000 0.00000000
dacZ translation general . phi . 0.00000000 0.00000000 1.00000000

loop_
_geom_angle_atom_site_label_1
_geom_angle_atom_site_label_2
_geom_angle_atom_site_label_3
_geom_angle
_geom_angle_site_symmetry_1
_geom_angle_site_symmetry_3
_geom_angle_publ_flag
C21 Au2 P2 173.8(8) . . ?
C1 Au1 P1 175.9(9) . . ?
C10 P1 Au1 112.7(6) . . ?
C12 P1 Au1 114.9(7) . . ?
C12 P1 C10 105.0(9) . . ?
C12 P1 C14 103.3(10) . . ?
C14 P1 Au1 114.9(6) . . ?
C14 P1 C10 104.7(8) . . ?
C30 P2 Au2 113.1(7) . . ?
C32 P2 Au2 115.1(7) . . ?
C32 P2 C30 105.8(9) . . ?
C34 P2 Au2 111.7(7) . . ?
C34 P2 C30 102.6(9) . . ?
C34 P2 C32 107.6(9) . . ?
C24 C23 C22 121.8(17) . . ?
C28 C23 C22 123.0(17) . . ?
C28 C23 C24 115(2) . . ?
C22 C21 Au2 178(3) . . ?
O2 C26 C27 126.2(17) . . ?
O2 C26 C25 116.8(17) . . ?
C27 C26 C25 117(2) . . ?
C21 C22 C23 177(3) . . ?
C26 O2 C29 117.0(15) . . ?
C2 C1 Au1 171(3) . . ?
C1 C2 C3 176(4) . . ?
C26 C27 H27 119.7 . . ?
C26 C27 C28 120.6(16) . . ?
C28 C27 H27 119.7 . . ?
C23 C24 H24 118.5 . . ?
C25 C24 C23 123.0(17) . . ?
C25 C24 H24 118.5 . . ?
C23 C28 C27 123.2(17) . . ?
C23 C28 H28 118.4 . . ?
C27 C28 H28 118.4 . . ?
C26 C25 H25 119.5 . . ?
C24 C25 C26 121.0(16) . . ?
C24 C25 H25 119.5 . . ?
C8 C7 H7 120.9 . . ?
C6 C7 H7 120.9 . . ?
C6 C7 C8 118.2(18) . . ?
C7 C8 H8 119.0 . . ?
C3 C8 C7 121.9(18) . . ?
C3 C8 H8 119.0 . . ?
C8 C3 C2 120(2) . . ?
C4 C3 C2 123.8(18) . . ?
C4 C3 C8 116(2) . . ?
P1 C10 H10A 108.7 . . ?
P1 C10 H10B 108.7 . . ?
H10A C10 H10B 107.6 . . ?
C11 C10 P1 114.3(14) . . ?
C11 C10 H10A 108.7 . . ?
C11 C10 H10B 108.7 . . ?
C10 C11 H11A 109.5 . . ?
C10 C11 H11B 109.5 . . ?
C10 C11 H11C 109.5 . . ?
H11A C11 H11B 109.5 . . ?
H11A C11 H11C 109.5 . . ?
H11B C11 H11C 109.5 . . ?
H31A C31 H31B 109.5 . . ?
H31A C31 H31C 109.5 . . ?
H31B C31 H31C 109.5 . . ?
C30 C31 H31A 109.5 . . ?
C30 C31 H31B 109.5 . . ?
C30 C31 H31C 109.5 . . ?
P2 C30 H30A 109.0 . . ?
P2 C30 H30B 109.0 . . ?
C31 C30 P2 113.1(13) . . ?
C31 C30 H30A 109.0 . . ?
C31 C30 H30B 109.0 . . ?
H30A C30 H30B 107.8 . . ?
C9 O1 C6 119.6(17) . . ?
C3 C4 H4 119.3 . . ?
C3 C4 C5 121.5(17) . . ?
C5 C4 H4 119.3 . . ?
P2 C32 H32A 108.7 . . ?
P2 C32 H32B 108.7 . . ?
H32A C32 H32B 107.6 . . ?
C33 C32 P2 114.3(14) . . ?
C33 C32 H32A 108.7 . . ?
C33 C32 H32B 108.7 . . ?
P1 C12 H12A 108.9 . . ?
P1 C12 H12B 108.9 . . ?
H12A C12 H12B 107.7 . . ?
C13 C12 P1 113.2(13) . . ?
C13 C12 H12A 108.9 . . ?
C13 C12 H12B 108.9 . . ?
P1 C14 H14A 108.6 . . ?
P1 C14 H14B 108.6 . . ?
H14A C14 H14B 107.5 . . ?
C15 C14 P1 114.8(13) . . ?
C15 C14 H14A 108.6 . . ?
C15 C14 H14B 108.6 . . ?
O1 C9 H9A 109.5 . . ?
O1 C9 H9B 109.5 . . ?
O1 C9 H9C 109.5 . . ?
H9A C9 H9B 109.5 . . ?
H9A C9 H9C 109.5 . . ?
H9B C9 H9C 109.5 . . ?
H35A C35 H35B 109.5 . . ?
H35A C35 H35C 109.5 . . ?
H35B C35 H35C 109.5 . . ?
C34 C35 H35A 109.5 . . ?
C34 C35 H35B 109.5 . . ?
C34 C35 H35C 109.5 . . ?
P2 C34 H34A 109.5 . . ?
P2 C34 H34B 109.5 . . ?
C35 C34 P2 110.6(14) . . ?
C35 C34 H34A 109.5 . . ?
C35 C34 H34B 109.5 . . ?
H34A C34 H34B 108.1 . . ?
C7 C6 O1 113(2) . . ?
C7 C6 C5 122(2) . . ?
C5 C6 O1 125(2) . . ?
C4 C5 H5 120.2 . . ?
C6 C5 C4 119.6(16) . . ?
C6 C5 H5 120.2 . . ?
C32 C33 H33A 109.5 . . ?
C32 C33 H33B 109.5 . . ?
C32 C33 H33C 109.5 . . ?
H33A C33 H33B 109.5 . . ?
H33A C33 H33C 109.5 . . ?
H33B C33 H33C 109.5 . . ?
C14 C15 H15A 109.5 . . ?
C14 C15 H15B 109.5 . . ?
C14 C15 H15C 109.5 . . ?
H15A C15 H15B 109.5 . . ?
H15A C15 H15C 109.5 . . ?
H15B C15 H15C 109.5 . . ?
C12 C13 H13A 109.5 . . ?
C12 C13 H13B 109.5 . . ?
C12 C13 H13C 109.5 . . ?
H13A C13 H13B 109.5 . . ?
H13A C13 H13C 109.5 . . ?
H13B C13 H13C 109.5 . . ?
O2 C29 H29A 109.5 . . ?
O2 C29 H29B 109.5 . . ?
O2 C29 H29C 109.5 . . ?
H29A C29 H29B 109.5 . . ?
H29A C29 H29C 109.5 . . ?
H29B C29 H29C 109.5 . . ?

loop_
_geom_bond_atom_site_label_1
_geom_bond_atom_site_label_2
_geom_bond_distance
_geom_bond_site_symmetry_2
_geom_bond_publ_flag
Au2 P2 2.296(9) . ?
Au2 C21 1.99(3) . ?
Au1 P1 2.306(10) . ?
Au1 C1 2.04(3) . ?
P1 C10 1.878(18) . ?
P1 C12 1.779(15) . ?
P1 C14 1.784(17) . ?
P2 C30 1.843(18) . ?
P2 C32 1.822(17) . ?
P2 C34 1.760(17) . ?
C23 C22 1.43(4) . ?
C23 C24 1.40(2) . ?
C23 C28 1.35(2) . ?
C21 C22 1.22(4) . ?
C26 O2 1.37(3) . ?
C26 C27 1.37(3) . ?
C26 C25 1.39(2) . ?
O2 C29 1.40(2) . ?
C1 C2 1.17(4) . ?
C2 C3 1.48(4) . ?
C27 H27 0.9300 . ?
C27 C28 1.40(3) . ?
C24 H24 0.9300 . ?
C24 C25 1.36(2) . ?
C28 H28 0.9300 . ?
C25 H25 0.9300 . ?
C7 H7 0.9300 . ?
C7 C8 1.41(3) . ?
C7 C6 1.32(3) . ?
C8 H8 0.9300 . ?
C8 C3 1.39(3) . ?
C3 C4 1.34(3) . ?
C10 H10A 0.9700 . ?
C10 H10B 0.9700 . ?
C10 C11 1.53(2) . ?
C11 H11A 0.9600 . ?
C11 H11B 0.9600 . ?
C11 H11C 0.9600 . ?
C31 H31A 0.9600 . ?
C31 H31B 0.9600 . ?
C31 H31C 0.9600 . ?
C31 C30 1.53(2) . ?
C30 H30A 0.9700 . ?
C30 H30B 0.9700 . ?
O1 C9 1.38(2) . ?
O1 C6 1.41(3) . ?
C4 H4 0.9300 . ?
C4 C5 1.41(2) . ?
C32 H32A 0.9700 . ?
C32 H32B 0.9700 . ?
C32 C33 1.52(2) . ?
C12 H12A 0.9700 . ?
C12 H12B 0.9700 . ?
C12 C13 1.50(2) . ?
C14 H14A 0.9700 . ?
C14 H14B 0.9700 . ?
C14 C15 1.54(2) . ?
C9 H9A 0.9600 . ?
C9 H9B 0.9600 . ?
C9 H9C 0.9600 . ?
C35 H35A 0.9600 . ?
C35 H35B 0.9600 . ?
C35 H35C 0.9600 . ?
C35 C34 1.55(2) . ?
C34 H34A 0.9700 . ?
C34 H34B 0.9700 . ?
C6 C5 1.32(3) . ?
C5 H5 0.9300 . ?
C33 H33A 0.9600 . ?
C33 H33B 0.9600 . ?
C33 H33C 0.9600 . ?
C15 H15A 0.9600 . ?
C15 H15B 0.9600 . ?
C15 H15C 0.9600 . ?
C13 H13A 0.9600 . ?
C13 H13B 0.9600 . ?
C13 H13C 0.9600 . ?
C29 H29A 0.9600 . ?
C29 H29B 0.9600 . ?
C29 H29C 0.9600 . ?

loop_
_geom_torsion_atom_site_label_1
_geom_torsion_atom_site_label_2
_geom_torsion_atom_site_label_3
_geom_torsion_atom_site_label_4
_geom_torsion
_geom_torsion_site_symmetry_1
_geom_torsion_site_symmetry_2
_geom_torsion_site_symmetry_3
_geom_torsion_site_symmetry_4
_geom_torsion_publ_flag
Au2 P2 C30 C31 42.3(14) . . . . ?
Au2 P2 C32 C33 -174.7(12) . . . . ?
Au2 P2 C34 C35 60.2(13) . . . . ?
Au1 P1 C10 C11 32.3(14) . . . . ?
Au1 P1 C12 C13 -58.2(17) . . . . ?
Au1 P1 C14 C15 -174.7(12) . . . . ?
C23 C24 C25 C26 -3(3) . . . . ?
C26 C27 C28 C23 0(3) . . . . ?
C22 C23 C24 C25 -179(2) . . . . ?
C22 C23 C28 C27 -179(2) . . . . ?
O2 C26 C27 C28 178(2) . . . . ?
O2 C26 C25 C24 -176(2) . . . . ?
C2 C3 C4 C5 -178(2) . . . . ?
C27 C26 O2 C29 10(4) . . . . ?
C27 C26 C25 C24 4(3) . . . . ?
C24 C23 C28 C27 1(3) . . . . ?
C28 C23 C24 C25 1(4) . . . . ?
C25 C26 O2 C29 -171(2) . . . . ?
C25 C26 C27 C28 -2(3) . . . . ?
C7 C8 C3 C2 -180(2) . . . . ?
C7 C8 C3 C4 1(3) . . . . ?
C7 C6 C5 C4 1(4) . . . . ?
C8 C7 C6 O1 -180(2) . . . . ?
C8 C7 C6 C5 2(4) . . . . ?
C8 C3 C4 C5 1(3) . . . . ?
C3 C4 C5 C6 -2(3) . . . . ?
C10 P1 C12 C13 66.3(17) . . . . ?
C10 P1 C14 C15 61.0(15) . . . . ?
C30 P2 C32 C33 59.6(15) . . . . ?
C30 P2 C34 C35 -178.4(11) . . . . ?
O1 C6 C5 C4 -178(2) . . . . ?
C32 P2 C30 C31 169.2(13) . . . . ?
C32 P2 C34 C35 -67.1(14) . . . . ?
C12 P1 C10 C11 -93.5(14) . . . . ?
C12 P1 C14 C15 -48.7(16) . . . . ?
C14 P1 C10 C11 158.0(13) . . . . ?
C14 P1 C12 C13 175.8(15) . . . . ?
C9 O1 C6 C7 -169(2) . . . . ?
C9 O1 C6 C5 9(4) . . . . ?
C34 P2 C30 C31 -78.2(15) . . . . ?
C34 P2 C32 C33 -49.5(17) . . . . ?
C6 C7 C8 C3 -3(3) . . . . ?

loop_
_twin_individual_id
_twin_individual_mass_fraction_refined
1 0.48(4)
2 0.52(4)
